data_4029521
loop_
_publ_author_name
'Yoneda, Tetsuya'
'Tabata, Hidetsugu'
'Nakagomi, Jun'
'Tasaka, Tomohiko'
'Oshitari, Tetsuta'
'Takahashi, Hideyo'
'Natsugari, Hideaki'

_publ_section_title
;
 N-Benzoyl- and N-Sulfonyl-1,5-benzodiazepines: Comparison of Their
 Atropisomeric and Conformational Properties.
;
_journal_issue 12
_journal_name_full 'The Journal of organic chemistry'
_journal_page_first 5717
_journal_page_last 5727
_journal_paper_doi 10.1021/jo5008509
_journal_volume 79
_journal_year 2014
_chemical_absolute_configuration 'CHOOSE rm ad rmad syn or unk'
_chemical_formula_moiety 'C18 H22 N2 O2 S'
_chemical_formula_sum 'C18 H22 N2 O2 S'
_chemical_formula_weight 330.44
_space_group_IT_number 19
_symmetry_cell_setting orthorhombic
_symmetry_Int_Tables_number 19
_symmetry_space_group_name_Hall 'P 2ac 2ab'
_symmetry_space_group_name_H-M 'P 21 21 21'
_atom_sites_solution_hydrogens geom
_atom_sites_solution_primary direct
_atom_sites_solution_secondary difmap
_cell_angle_alpha 90.0000
_cell_angle_beta 90.0000
_cell_angle_gamma 90.0000
_cell_formula_units_Z 4
_cell_length_a 7.84822(16)
_cell_length_b 8.2682(2)
_cell_length_c 26.3414(5)
_cell_measurement_reflns_used 12142
_cell_measurement_temperature 173
_cell_measurement_theta_max 68.23
_cell_measurement_theta_min 3.36
_cell_volume 1709.31(6)
_computing_cell_refinement 'RAPID AUTO'
_computing_data_collection 'RAPID AUTO (Rigaku, ????)'
_computing_data_reduction 'RAPID AUTO'
_computing_molecular_graphics 'CrystalStructure 4.0'
_computing_publication_material 'CrystalStructure 4.0 (Rigaku, 2010)'
_computing_structure_refinement 'CRYSTALS (Carruthers, et al., 1999)'
_computing_structure_solution 'SIR92 (Altomare, et al., 1994)'
_diffrn_ambient_temperature 173
_diffrn_detector_area_resol_mean 10.000
_diffrn_measured_fraction_theta_full 1.000
_diffrn_measured_fraction_theta_max 1.000
_diffrn_measurement_device_type 'Rigaku R-AXIS RAPID'
_diffrn_measurement_method \w
_diffrn_radiation_type 'Cu K\a'
_diffrn_radiation_wavelength 1.54187
_diffrn_reflns_av_R_equivalents 0.0266
_diffrn_reflns_limit_h_max 9
_diffrn_reflns_limit_h_min -9
_diffrn_reflns_limit_k_max 9
_diffrn_reflns_limit_k_min -9
_diffrn_reflns_limit_l_max 31
_diffrn_reflns_limit_l_min -31
_diffrn_reflns_number 17257
_diffrn_reflns_theta_full 68.24
_diffrn_reflns_theta_max 68.24
_diffrn_standards_number 0
_exptl_absorpt_coefficient_mu 1.768
_exptl_absorpt_correction_T_max 0.767
_exptl_absorpt_correction_T_min 0.684
_exptl_absorpt_correction_type multi-scan
_exptl_absorpt_process_details 'ABSCOR (Rigaku, 1995)'
_exptl_crystal_colour colorless
_exptl_crystal_density_diffrn 1.284
_exptl_crystal_density_method 'not measured'
_exptl_crystal_description block
_exptl_crystal_F_000 704.00
_exptl_crystal_size_max 0.250
_exptl_crystal_size_mid 0.200
_exptl_crystal_size_min 0.150
_refine_diff_density_max 0.498
_refine_diff_density_min -0.322
_refine_ls_abs_structure_details 'Flack, H. D. (1983), Acta Cryst. A39, 876-881.  1298 Friedel Pairs'
_refine_ls_abs_structure_Flack 0.009(16)
_refine_ls_extinction_coef 46(7)
_refine_ls_extinction_method 'Larson (1970) Crystallographic Computing eq. 22'
_refine_ls_goodness_of_fit_ref 1.112
_refine_ls_hydrogen_treatment mixed
_refine_ls_number_parameters 259
_refine_ls_number_reflns 3130
_refine_ls_R_factor_gt 0.0323
_refine_ls_shift/su_max 0.000
_refine_ls_structure_factor_coef Fsqd
_refine_ls_weighting_details 'w = 1/[0.0010Fo^2^ + 1.0000\s(Fo^2^)]/(4Fo^2^)'
_refine_ls_weighting_scheme calc
_refine_ls_wR_factor_ref 0.0915
_reflns_number_gt 2942
_reflns_number_total 3130
_reflns_threshold_expression F^2^>2.0\s(F^2^)
_cod_data_source_file jo5008509_si_004.cif
_cod_data_source_block 120724
_cod_depositor_comments 'Adding full bibliography for 4029521--4029530.cif.'
_cod_original_cell_volume 1709.30(7)
_cod_database_code 4029521

loop_
_symmetry_equiv_pos_site_id
_symmetry_equiv_pos_as_xyz
1 +X,+Y,+Z
2 1/2+X,1/2-Y,-Z
3 -X,1/2+Y,1/2-Z
4 1/2-X,-Y,1/2+Z

loop_
_atom_site_label
_atom_site_type_symbol
_atom_site_fract_x
_atom_site_fract_y
_atom_site_fract_z
_atom_site_U_iso_or_equiv
_atom_site_adp_type
_atom_site_occupancy
_atom_site_symmetry_multiplicity
_atom_site_calc_flag
_atom_site_refinement_flags
S1 S 0.18357(6) 0.08823(5) 0.39681(2) 0.02826(12) Uani 1.0 4 d .
O1 O 0.23751(19) -0.04234(17) 0.42869(5) 0.0407(4) Uani 1.0 4 d .
O2 O 0.02741(17) 0.07654(19) 0.36922(5) 0.0378(4) Uani 1.0 4 d .
N1 N 0.4016(3) 0.45131(19) 0.35346(6) 0.0349(5) Uani 1.0 4 d .
N2 N 0.33534(19) 0.11691(18) 0.35535(5) 0.0266(4) Uani 1.0 4 d .
C1 C 0.5667(3) 0.3979(3) 0.37354(9) 0.0432(6) Uani 1.0 4 d .
C2 C 0.6255(3) 0.2337(3) 0.35522(8) 0.0368(6) Uani 1.0 4 d .
C3 C 0.5141(3) 0.0956(3) 0.37247(7) 0.0337(5) Uani 1.0 4 d .
C4 C 0.3019(3) 0.2097(3) 0.31022(6) 0.0260(5) Uani 1.0 4 d .
C5 C 0.2401(3) 0.1302(3) 0.26742(7) 0.0310(5) Uani 1.0 4 d .
C6 C 0.1936(3) 0.2228(3) 0.22553(7) 0.0405(6) Uani 1.0 4 d .
C7 C 0.2128(3) 0.3895(3) 0.22653(8) 0.0458(6) Uani 1.0 4 d .
C8 C 0.2842(3) 0.4662(3) 0.26762(7) 0.0394(6) Uani 1.0 4 d .
C9 C 0.3322(3) 0.3786(3) 0.31039(7) 0.0299(5) Uani 1.0 4 d .
C10 C 0.3785(4) 0.6252(3) 0.36003(10) 0.0506(7) Uani 1.0 4 d .
C11 C 0.2265(3) -0.0513(3) 0.26598(9) 0.0403(6) Uani 1.0 4 d .
C12 C 0.1685(3) 0.2631(3) 0.43537(6) 0.0288(5) Uani 1.0 4 d .
C13 C 0.0687(3) 0.3924(3) 0.41965(7) 0.0339(5) Uani 1.0 4 d .
C14 C 0.0636(3) 0.5310(3) 0.44866(7) 0.0394(6) Uani 1.0 4 d .
C15 C 0.1561(3) 0.5439(3) 0.49361(7) 0.0381(6) Uani 1.0 4 d .
C16 C 0.2561(3) 0.4136(3) 0.50861(7) 0.0395(6) Uani 1.0 4 d .
C17 C 0.2620(3) 0.2735(3) 0.47994(7) 0.0361(6) Uani 1.0 4 d .
C18 C 0.1455(4) 0.6960(3) 0.52491(9) 0.0537(8) Uani 1.0 4 d .
H1 H 0.559(3) 0.398(3) 0.4081(9) 0.034(6) Uiso 1.0 4 d .
H2 H 0.650(4) 0.487(4) 0.3609(10) 0.065(8) Uiso 1.0 4 d .
H3 H 0.746(3) 0.210(3) 0.3691(8) 0.049(7) Uiso 1.0 4 d .
H4 H 0.633(3) 0.248(3) 0.3174(9) 0.049(7) Uiso 1.0 4 d .
H5 H 0.5105 0.0897 0.4092 0.0407 Uiso 1.0 4 calc R
H6 H 0.5570 -0.0057 0.3590 0.0404 Uiso 1.0 4 calc R
H7 H 0.1484 0.1729 0.1969 0.0483 Uiso 1.0 4 calc R
H8 H 0.1745 0.4511 0.1993 0.0554 Uiso 1.0 4 calc R
H9 H 0.3010 0.5775 0.2670 0.0471 Uiso 1.0 4 calc R
H10 H 0.2698 0.6542 0.3460 0.0608 Uiso 1.0 4 calc R
H11 H 0.4668 0.6831 0.3426 0.0606 Uiso 1.0 4 calc R
H12 H 0.3810 0.6526 0.3954 0.0609 Uiso 1.0 4 calc R
H13 H 0.160(4) -0.098(3) 0.2927(10) 0.052(7) Uiso 1.0 4 d .
H14 H 0.165(4) -0.083(4) 0.2395(11) 0.066(8) Uiso 1.0 4 d .
H15 H 0.340(4) -0.110(4) 0.2704(10) 0.063(8) Uiso 1.0 4 d .
H16 H 0.0066 0.3841 0.3897 0.0403 Uiso 1.0 4 calc R
H17 H -0.0018 0.6187 0.4382 0.0471 Uiso 1.0 4 calc R
H18 H 0.330(3) 0.423(3) 0.5382(9) 0.049(7) Uiso 1.0 4 d .
H19 H 0.324(4) 0.176(3) 0.4906(9) 0.048(7) Uiso 1.0 4 d .
H20 H 0.2124 0.6856 0.5553 0.0643 Uiso 1.0 4 calc R
H21 H 0.0283 0.7135 0.5338 0.0646 Uiso 1.0 4 calc R
H22 H 0.1862 0.7862 0.5054 0.0649 Uiso 1.0 4 calc R

loop_
_atom_site_aniso_label
_atom_site_aniso_U_11
_atom_site_aniso_U_22
_atom_site_aniso_U_33
_atom_site_aniso_U_12
_atom_site_aniso_U_13
_atom_site_aniso_U_23
S1 0.0281(3) 0.0274(3) 0.0293(3) -0.00120(19) 0.00433(17) 0.00091(17)
O1 0.0511(9) 0.0337(8) 0.0372(7) 0.0017(7) 0.0120(7) 0.0088(6)
O2 0.0279(7) 0.0454(9) 0.0401(7) -0.0053(7) 0.0032(6) -0.0066(7)
N1 0.0386(10) 0.0260(9) 0.0403(9) -0.0027(7) 0.0035(8) -0.0035(7)
N2 0.0251(8) 0.0282(8) 0.0264(7) 0.0020(7) 0.0002(6) 0.0030(6)
C1 0.0409(12) 0.0447(13) 0.0440(12) -0.0110(11) -0.0077(10) -0.0031(11)
C2 0.0267(11) 0.0425(12) 0.0413(12) -0.0027(9) -0.0016(9) 0.0049(10)
C3 0.0275(9) 0.0377(11) 0.0360(10) 0.0064(9) -0.0025(8) 0.0066(9)
C4 0.0218(9) 0.0290(9) 0.0272(9) 0.0066(8) 0.0029(7) 0.0047(7)
C5 0.0239(9) 0.0393(11) 0.0297(9) 0.0013(8) 0.0025(8) -0.0035(8)
C6 0.0313(10) 0.0612(14) 0.0288(10) 0.0018(11) -0.0018(9) 0.0005(9)
C7 0.0376(12) 0.0611(15) 0.0389(11) 0.0079(12) -0.0011(9) 0.0208(11)
C8 0.0374(12) 0.0354(11) 0.0455(11) 0.0030(9) 0.0053(10) 0.0155(9)
C9 0.0251(9) 0.0319(10) 0.0327(9) 0.0032(9) 0.0056(8) 0.0039(8)
C10 0.0564(15) 0.0307(12) 0.0648(15) -0.0029(10) 0.0088(12) -0.0021(11)
C11 0.0414(13) 0.0400(13) 0.0396(11) -0.0019(10) 0.0025(10) -0.0135(10)
C12 0.0275(10) 0.0323(10) 0.0267(9) 0.0004(9) 0.0020(8) 0.0004(7)
C13 0.0340(10) 0.0379(12) 0.0299(9) 0.0056(9) 0.0004(8) 0.0000(9)
C14 0.0433(12) 0.0353(11) 0.0397(11) 0.0071(10) 0.0041(9) 0.0040(9)
C15 0.0425(12) 0.0384(11) 0.0336(10) -0.0079(10) 0.0131(9) -0.0037(9)
C16 0.0369(11) 0.0531(13) 0.0284(9) -0.0061(11) 0.0014(8) -0.0053(10)
C17 0.0363(11) 0.0459(13) 0.0261(9) 0.0059(10) -0.0021(8) 0.0017(9)
C18 0.0714(18) 0.0439(13) 0.0457(13) -0.0107(13) 0.0183(12) -0.0101(11)

loop_
_atom_type_symbol
_atom_type_description
_atom_type_scat_dispersion_real
_atom_type_scat_dispersion_imag
_atom_type_scat_source
C C 0.0181 0.0091
;
International Tables for Crystallography
(1992, Vol. C, Tables 4.2.6.8 and 6.1.1.4)
;
H H 0.0000 0.0000
;
International Tables for Crystallography
(1992, Vol. C, Table 6.1.1.4)
;
O O 0.0492 0.0322
;
International Tables for Crystallography
(1992, Vol. C, Tables 4.2.6.8 and 6.1.1.4)
;
N N 0.0311 0.0180
;
International Tables for Crystallography
(1992, Vol. C, Tables 4.2.6.8 and 6.1.1.4)
;
S S 0.3331 0.5567
;
International Tables for Crystallography
(1992, Vol. C, Tables 4.2.6.8 and 6.1.1.4)
;

loop_
_geom_angle_atom_site_label_1
_geom_angle_atom_site_label_2
_geom_angle_atom_site_label_3
_geom_angle
_geom_angle_publ_flag
O1 S1 O2 120.08(9) yes
O1 S1 N2 106.62(9) yes
O1 S1 C12 107.40(9) yes
O2 S1 N2 107.18(8) yes
O2 S1 C12 106.84(9) yes
N2 S1 C12 108.29(8) yes
C1 N1 C9 120.53(17) yes
C1 N1 C10 111.30(18) yes
C9 N1 C10 118.22(17) yes
S1 N2 C3 117.97(12) yes
S1 N2 C4 119.78(12) yes
C3 N2 C4 119.13(14) yes
N1 C1 C2 115.12(19) yes
C1 C2 C3 113.99(18) yes
N2 C3 C2 111.49(16) yes
N2 C4 C5 118.73(16) yes
N2 C4 C9 119.49(15) yes
C5 C4 C9 121.78(17) yes
C4 C5 C6 118.26(19) yes
C4 C5 C11 121.07(18) yes
C6 C5 C11 120.66(19) yes
C5 C6 C7 120.21(19) yes
C6 C7 C8 121.2(2) yes
C7 C8 C9 120.6(2) yes
N1 C9 C4 119.55(16) yes
N1 C9 C8 122.68(17) yes
C4 C9 C8 117.71(17) yes
S1 C12 C13 119.70(14) yes
S1 C12 C17 120.04(15) yes
C13 C12 C17 120.20(18) yes
C12 C13 C14 119.44(18) yes
C13 C14 C15 121.3(2) yes
C14 C15 C16 118.47(19) yes
C14 C15 C18 120.0(2) yes
C16 C15 C18 121.53(19) yes
C15 C16 C17 120.83(19) yes
C12 C17 C16 119.7(2) yes
N1 C1 H1 107.3(14) no
N1 C1 H2 103.2(15) no
C2 C1 H1 110.1(15) no
C2 C1 H2 110.0(15) no
H1 C1 H2 111(2) no
C1 C2 H3 109.5(13) no
C1 C2 H4 103.4(13) no
C3 C2 H3 106.4(13) no
C3 C2 H4 114.8(13) no
H3 C2 H4 108.7(17) no
N2 C3 H5 106.350 no
N2 C3 H6 108.606 no
C2 C3 H5 110.861 no
C2 C3 H6 110.026 no
H5 C3 H6 109.407 no
C5 C6 H7 119.947 no
C7 C6 H7 119.837 no
C6 C7 H8 119.606 no
C8 C7 H8 119.190 no
C7 C8 H9 119.977 no
C9 C8 H9 119.471 no
N1 C10 H10 108.095 no
N1 C10 H11 110.191 no
N1 C10 H12 110.207 no
H10 C10 H11 109.440 no
H10 C10 H12 109.439 no
H11 C10 H12 109.446 no
C5 C11 H13 115.0(15) no
C5 C11 H14 110.6(19) no
C5 C11 H15 114.0(16) no
H13 C11 H14 99(3) no
H13 C11 H15 102(3) no
H14 C11 H15 115(3) no
C12 C13 H16 119.464 no
C14 C13 H16 121.097 no
C13 C14 H17 120.013 no
C15 C14 H17 118.681 no
C15 C16 H18 119.9(14) no
C17 C16 H18 119.1(14) no
C12 C17 H19 117.1(14) no
C16 C17 H19 123.1(14) no
C15 C18 H20 110.537 no
C15 C18 H21 108.219 no
C15 C18 H22 109.730 no
H20 C18 H21 109.451 no
H20 C18 H22 109.444 no
H21 C18 H22 109.439 no

loop_
_geom_bond_atom_site_label_1
_geom_bond_atom_site_label_2
_geom_bond_distance
_geom_bond_publ_flag
S1 O1 1.4317(15) yes
S1 O2 1.4281(15) yes
S1 N2 1.6333(15) yes
S1 C12 1.7709(18) yes
N1 C1 1.468(3) yes
N1 C9 1.395(3) yes
N1 C10 1.459(3) yes
N2 C3 1.484(3) yes
N2 C4 1.439(3) yes
C1 C2 1.513(4) yes
C2 C3 1.508(3) yes
C4 C5 1.392(3) yes
C4 C9 1.416(3) yes
C5 C6 1.392(3) yes
C5 C11 1.505(3) yes
C6 C7 1.387(4) yes
C7 C8 1.374(3) yes
C8 C9 1.391(3) yes
C12 C13 1.388(3) yes
C12 C17 1.387(3) yes
C13 C14 1.378(3) yes
C14 C15 1.393(3) yes
C15 C16 1.390(3) yes
C15 C18 1.506(4) yes
C16 C17 1.384(4) yes
C1 H1 0.91(3) no
C1 H2 1.04(3) no
C2 H3 1.04(3) no
C2 H4 1.00(3) no
C3 H5 0.970 no
C3 H6 0.970 no
C6 H7 0.930 no
C7 H8 0.930 no
C8 H9 0.930 no
C10 H10 0.960 no
C10 H11 0.960 no
C10 H12 0.960 no
C11 H13 0.96(3) no
C11 H14 0.89(3) no
C11 H15 1.02(3) no
C13 H16 0.930 no
C14 H17 0.930 no
C16 H18 0.97(3) no
C17 H19 0.98(3) no
C18 H20 0.960 no
C18 H21 0.960 no
C18 H22 0.960 no

loop_
_geom_contact_atom_site_label_1
_geom_contact_atom_site_label_2
_geom_contact_distance
_geom_contact_publ_flag
_geom_contact_site_symmetry_2
S1 C5 3.455(2) no .
S1 C9 3.5079(19) no .
O1 C3 2.865(3) no .
O1 C17 2.946(3) no .
O2 C4 2.875(3) no .
O2 C5 3.190(3) no .
O2 C11 3.310(3) no .
O2 C13 2.948(3) no .
N1 N2 2.814(3) no .
N1 C3 3.112(3) no .
N1 C12 3.229(3) no .
N1 C13 3.178(3) no .
N2 C1 2.987(3) no .
N2 C11 2.865(3) no .
N2 C13 3.526(3) no .
N2 C17 3.575(3) no .
C1 C4 3.086(3) no .
C2 C4 2.810(3) no .
C2 C9 2.851(3) no .
C3 C5 3.516(3) no .
C3 C9 3.192(3) no .
C3 C12 3.467(3) no .
C4 C7 2.749(3) no .
C4 C12 3.487(3) no .
C5 C8 2.799(3) no .
C6 C9 2.800(3) no .
C8 C10 2.864(4) no .
C9 C13 3.546(3) no .
C10 C13 3.476(4) no .
C10 C14 3.487(4) no .
C12 C15 2.784(3) no .
C13 C16 2.772(3) no .
C14 C17 2.764(3) no .
O1 C10 3.472(3) no 1_545
O1 C18 3.410(3) no 1_545
O2 C2 3.431(3) no 1_455
O2 C7 3.508(3) no 3_545
C2 O2 3.431(3) no 1_655
C7 O2 3.508(3) no 3_555
C7 C11 3.488(4) no 3_555
C10 O1 3.472(3) no 1_565
C11 C7 3.488(4) no 3_545
C18 O1 3.410(3) no 1_565
S1 H5 2.5867 no .
S1 H6 3.1915 no .
S1 H13 3.15(3) no .
S1 H16 2.8194 no .
S1 H19 2.80(3) no .
O1 H5 2.4586 no .
O1 H6 3.1226 no .
O1 H19 2.53(3) no .
O2 H13 2.69(3) no .
O2 H16 2.6047 no .
N1 H3 3.39(3) no .
N1 H4 2.65(3) no .
N1 H5 3.4396 no .
N1 H9 2.6275 no .
N1 H16 3.2910 no .
N2 H1 3.23(3) no .
N2 H3 3.34(3) no .
N2 H4 2.76(3) no .
N2 H13 2.79(3) no .
N2 H15 2.92(3) no .
N2 H16 3.5154 no .
N2 H19 3.60(3) no .
C1 H5 2.7519 no .
C1 H6 3.3598 no .
C1 H10 3.2319 no .
C1 H11 2.6157 no .
C1 H12 2.6255 no .
C3 H1 2.70(3) no .
C3 H2 3.42(3) no .
C3 H15 3.46(3) no .
C3 H19 3.51(3) no .
C4 H4 2.62(3) no .
C4 H5 3.2355 no .
C4 H6 2.9717 no .
C4 H7 3.2334 no .
C4 H9 3.2474 no .
C4 H13 2.82(3) no .
C4 H14 3.24(3) no .
C4 H15 2.86(3) no .
C4 H16 3.4402 no .
C5 H4 3.49(3) no .
C5 H8 3.2445 no .
C6 H9 3.2407 no .
C6 H13 3.20(3) no .
C6 H14 2.56(3) no .
C6 H15 3.21(3) no .
C8 H4 3.53(3) no .
C8 H7 3.2381 no .
C8 H10 2.5870 no .
C8 H11 3.0282 no .
C9 H1 3.13(3) no .
C9 H2 2.97(3) no .
C9 H4 2.60(3) no .
C9 H8 3.2340 no .
C9 H10 2.5125 no .
C9 H11 2.8592 no .
C9 H12 3.2093 no .
C9 H16 3.3014 no .
C10 H1 2.67(3) no .
C10 H2 2.42(3) no .
C10 H9 2.5565 no .
C11 H6 3.5878 no .
C11 H7 2.6694 no .
C12 H1 3.34(3) no .
C12 H5 3.1203 no .
C12 H17 3.2306 no .
C12 H18 3.27(3) no .
C13 H10 3.3070 no .
C13 H12 3.3226 no .
C13 H19 3.27(3) no .
C14 H10 3.3113 no .
C14 H12 3.0294 no .
C14 H18 3.27(3) no .
C14 H20 3.2984 no .
C14 H21 2.7177 no .
C14 H22 2.7588 no .
C15 H12 3.2571 no .
C15 H16 3.2578 no .
C15 H19 3.31(3) no .
C16 H1 3.56(3) no .
C16 H17 3.2268 no .
C16 H20 2.5860 no .
C16 H21 3.1280 no .
C16 H22 3.1306 no .
C17 H1 3.17(3) no .
C17 H5 3.0957 no .
C17 H16 3.2410 no .
C18 H17 2.6382 no .
C18 H18 2.70(3) no .
H1 H3 2.38(4) no .
H1 H4 2.76(3) no .
H1 H5 2.5804 no .
H1 H6 3.5830 no .
H1 H10 3.5057 no .
H1 H11 3.0075 no .
H1 H12 2.5447 no .
H1 H19 3.39(4) no .
H2 H3 2.42(4) no .
H2 H4 2.29(4) no .
H2 H10 3.3140 no .
H2 H11 2.2209 no .
H2 H12 2.6774 no .
H3 H5 2.3526 no .
H3 H6 2.3386 no .
H4 H5 2.9115 no .
H4 H6 2.4372 no .
H5 H19 2.6922 no .
H6 H15 3.0139 no .
H7 H8 2.3097 no .
H7 H13 3.3749 no .
H7 H14 2.3988 no .
H7 H15 3.3873 no .
H8 H9 2.2928 no .
H9 H10 2.1903 no .
H9 H11 2.5345 no .
H9 H12 3.4977 no .
H10 H16 3.2525 no .
H10 H17 3.2445 no .
H12 H17 3.2203 no .
H12 H22 3.4569 no .
H16 H17 2.3237 no .
H17 H20 3.5546 no .
H17 H21 2.6486 no .
H17 H22 2.6884 no .
H18 H19 2.40(4) no .
H18 H20 2.3996 no .
H18 H21 3.3714 no .
H18 H22 3.3204 no .
S1 H18 3.26(3) no 2_456
O1 H10 3.3323 no 1_545
O1 H12 2.8976 no 1_545
O1 H17 3.3828 no 1_545
O1 H18 3.46(3) no 2_456
O1 H21 2.8610 no 2_556
O1 H22 2.5014 no 1_545
O2 H3 2.47(3) no 1_455
O2 H8 2.6157 no 3_545
O2 H18 2.89(3) no 2_456
C1 H16 3.4803 no 1_655
C2 H8 3.1599 no 3_645
C2 H9 3.5156 no 3_645
C2 H14 3.35(3) no 3_655
C2 H15 3.56(3) no 3_655
C2 H16 3.3640 no 1_655
C2 H18 3.48(3) no 2_556
C3 H8 3.3121 no 3_645
C3 H11 3.5198 no 1_545
C3 H18 3.42(3) no 2_556
C3 H20 3.3840 no 2_556
C3 H21 3.5542 no 2_556
C6 H2 3.24(3) no 3_645
C6 H11 3.2295 no 3_645
C6 H13 3.18(3) no 3_555
C6 H14 3.37(3) no 3_555
C7 H4 3.40(3) no 3_655
C7 H6 3.0147 no 3_655
C7 H11 3.5424 no 3_645
C7 H13 2.97(3) no 3_555
C7 H14 3.11(3) no 3_555
C7 H15 3.51(3) no 3_655
C8 H4 3.30(3) no 3_655
C8 H6 3.5678 no 3_655
C8 H14 3.56(3) no 3_555
C8 H15 3.53(3) no 1_565
C8 H15 3.18(3) no 3_655
C9 H15 3.34(3) no 3_655
C10 H6 3.3583 no 1_565
C10 H13 3.36(3) no 1_565
C10 H15 3.24(3) no 1_565
C10 H21 3.3134 no 2_566
C11 H2 3.49(3) no 3_645
C11 H4 2.97(3) no 3_645
C11 H8 3.2775 no 3_545
C11 H9 3.1241 no 1_545
C11 H10 3.2387 no 1_545
C11 H11 3.5282 no 1_545
C12 H18 3.15(3) no 2_456
C12 H19 3.37(3) no 2_456
C13 H3 3.23(3) no 1_455
C13 H18 3.40(3) no 2_456
C13 H19 3.10(3) no 2_456
C14 H19 3.00(3) no 2_456
C14 H22 3.5388 no 2_466
C15 H5 3.0125 no 2_456
C15 H19 3.21(3) no 2_456
C16 H3 3.38(2) no 2_456
C16 H5 2.8982 no 2_456
C16 H19 3.47(3) no 2_456
C17 H19 3.55(3) no 2_456
C18 H5 3.1162 no 2_456
C18 H6 3.5089 no 2_456
C18 H12 3.2061 no 2_466
C18 H17 3.3097 no 2_566
C18 H21 3.4617 no 2_566
H1 H16 3.5507 no 1_655
H1 H19 3.44(4) no 2_556
H1 H21 3.5629 no 2_566
H2 C6 3.24(3) no 3_655
H2 C11 3.49(3) no 3_655
H2 H7 2.6773 no 3_655
H2 H14 3.07(4) no 3_655
H2 H15 3.55(4) no 3_655
H2 H16 3.0191 no 1_655
H2 H17 3.5745 no 1_655
H2 H20 3.5251 no 2_566
H3 O2 2.47(3) no 1_655
H3 C13 3.23(3) no 1_655
H3 C16 3.38(2) no 2_556
H3 H8 2.8685 no 3_645
H3 H14 3.41(4) no 3_655
H3 H16 2.5553 no 1_655
H3 H18 2.76(3) no 2_556
H4 C7 3.40(3) no 3_645
H4 C8 3.30(3) no 3_645
H4 C11 2.97(3) no 3_655
H4 H8 2.9140 no 3_645
H4 H9 2.6812 no 3_645
H4 H13 3.56(4) no 3_655
H4 H14 2.59(4) no 3_655
H4 H15 2.61(4) no 3_655
H5 C15 3.0125 no 2_556
H5 C16 2.8982 no 2_556
H5 C18 3.1162 no 2_556
H5 H18 2.8637 no 2_556
H5 H20 2.9268 no 2_556
H5 H21 2.9239 no 2_556
H6 C7 3.0147 no 3_645
H6 C8 3.5678 no 3_645
H6 C10 3.3583 no 1_545
H6 C18 3.5089 no 2_556
H6 H8 2.6311 no 3_645
H6 H9 3.5667 no 3_645
H6 H11 2.7033 no 1_545
H6 H12 3.2883 no 1_545
H6 H18 3.5180 no 2_556
H6 H20 2.9672 no 2_556
H6 H21 3.3124 no 2_556
H7 H2 2.6773 no 3_645
H7 H10 3.4745 no 3_545
H7 H11 3.1950 no 3_645
H7 H13 3.0867 no 3_555
H7 H14 3.5977 no 3_555
H7 H16 3.5193 no 3_545
H8 O2 2.6157 no 3_555
H8 C2 3.1599 no 3_655
H8 C3 3.3121 no 3_655
H8 C11 3.2775 no 3_555
H8 H3 2.8685 no 3_655
H8 H4 2.9140 no 3_655
H8 H6 2.6311 no 3_655
H8 H13 2.6663 no 3_555
H8 H14 3.1292 no 3_555
H9 C2 3.5156 no 3_655
H9 C11 3.1241 no 1_565
H9 H4 2.6812 no 3_655
H9 H6 3.5667 no 3_655
H9 H13 2.9793 no 1_565
H9 H14 3.0883 no 1_565
H9 H15 2.6057 no 1_565
H9 H15 3.3621 no 3_655
H10 O1 3.3323 no 1_565
H10 C11 3.2387 no 1_565
H10 H7 3.4745 no 3_555
H10 H13 2.6294 no 1_565
H10 H15 2.8428 no 1_565
H11 C3 3.5198 no 1_565
H11 C6 3.2295 no 3_655
H11 C7 3.5424 no 3_655
H11 C11 3.5282 no 1_565
H11 H6 2.7033 no 1_565
H11 H7 3.1950 no 3_655
H11 H13 3.2855 no 1_565
H11 H15 2.7454 no 1_565
H11 H20 3.4837 no 2_566
H11 H21 3.4004 no 2_566
H12 O1 2.8976 no 1_565
H12 C18 3.2061 no 2_566
H12 H6 3.2883 no 1_565
H12 H20 3.2001 no 2_566
H12 H21 2.4565 no 2_566
H12 H22 3.5796 no 2_566
H13 C6 3.18(3) no 3_545
H13 C7 2.97(3) no 3_545
H13 C10 3.36(3) no 1_545
H13 H4 3.56(4) no 3_645
H13 H7 3.0867 no 3_545
H13 H8 2.6663 no 3_545
H13 H9 2.9793 no 1_545
H13 H10 2.6294 no 1_545
H13 H11 3.2855 no 1_545
H14 C2 3.35(3) no 3_645
H14 C6 3.37(3) no 3_545
H14 C7 3.11(3) no 3_545
H14 C8 3.56(3) no 3_545
H14 H2 3.07(4) no 3_645
H14 H3 3.41(4) no 3_645
H14 H4 2.59(4) no 3_645
H14 H7 3.5977 no 3_545
H14 H8 3.1292 no 3_545
H14 H9 3.0883 no 1_545
H15 C2 3.56(3) no 3_645
H15 C7 3.51(3) no 3_645
H15 C8 3.53(3) no 1_545
H15 C8 3.18(3) no 3_645
H15 C9 3.34(3) no 3_645
H15 C10 3.24(3) no 1_545
H15 H2 3.55(4) no 3_645
H15 H4 2.61(4) no 3_645
H15 H9 2.6057 no 1_545
H15 H9 3.3621 no 3_645
H15 H10 2.8428 no 1_545
H15 H11 2.7454 no 1_545
H16 C1 3.4803 no 1_455
H16 C2 3.3640 no 1_455
H16 H1 3.5507 no 1_455
H16 H2 3.0191 no 1_455
H16 H3 2.5553 no 1_455
H16 H7 3.5193 no 3_555
H16 H18 3.4620 no 2_456
H16 H19 3.4978 no 2_456
H17 O1 3.3828 no 1_565
H17 C18 3.3097 no 2_466
H17 H2 3.5745 no 1_455
H17 H19 3.3662 no 2_456
H17 H20 2.7713 no 2_466
H17 H22 2.9700 no 2_466
H18 S1 3.26(3) no 2_556
H18 O1 3.46(3) no 2_556
H18 O2 2.89(3) no 2_556
H18 C2 3.48(3) no 2_456
H18 C3 3.42(3) no 2_456
H18 C12 3.15(3) no 2_556
H18 C13 3.40(3) no 2_556
H18 H3 2.76(3) no 2_456
H18 H5 2.8637 no 2_456
H18 H6 3.5180 no 2_456
H18 H16 3.4620 no 2_556
H19 C12 3.37(3) no 2_556
H19 C13 3.10(3) no 2_556
H19 C14 3.00(3) no 2_556
H19 C15 3.21(3) no 2_556
H19 C16 3.47(3) no 2_556
H19 C17 3.55(3) no 2_556
H19 H1 3.44(4) no 2_456
H19 H16 3.4978 no 2_556
H19 H17 3.3662 no 2_556
H19 H22 3.4250 no 1_545
H20 C3 3.3840 no 2_456
H20 H2 3.5251 no 2_466
H20 H5 2.9268 no 2_456
H20 H6 2.9672 no 2_456
H20 H11 3.4837 no 2_466
H20 H12 3.2001 no 2_466
H20 H17 2.7713 no 2_566
H20 H21 3.5147 no 2_566
H21 O1 2.8610 no 2_456
H21 C3 3.5542 no 2_456
H21 C10 3.3134 no 2_466
H21 C18 3.4617 no 2_466
H21 H1 3.5629 no 2_466
H21 H5 2.9239 no 2_456
H21 H6 3.3124 no 2_456
H21 H11 3.4004 no 2_466
H21 H12 2.4565 no 2_466
H21 H20 3.5147 no 2_466
H21 H22 2.8777 no 2_466
H22 O1 2.5014 no 1_565
H22 C14 3.5388 no 2_566
H22 H12 3.5796 no 2_466
H22 H17 2.9700 no 2_566
H22 H19 3.4250 no 1_565
H22 H21 2.8777 no 2_566

loop_
_geom_torsion_atom_site_label_1
_geom_torsion_atom_site_label_2
_geom_torsion_atom_site_label_3
_geom_torsion_atom_site_label_4
_geom_torsion
_geom_torsion_publ_flag
O1 S1 N2 C3 -36.38(13) no
O1 S1 N2 C4 163.75(11) no
O1 S1 C12 C13 -159.07(12) no
O1 S1 C12 C17 23.81(16) no
O2 S1 N2 C3 -166.15(11) no
O2 S1 N2 C4 33.98(14) no
O2 S1 C12 C13 -29.02(15) no
O2 S1 C12 C17 153.87(13) no
N2 S1 C12 C13 86.14(14) no
N2 S1 C12 C17 -90.98(14) no
C12 S1 N2 C3 78.92(12) no
C12 S1 N2 C4 -80.96(12) no
C1 N1 C9 C4 57.9(3) no
C1 N1 C9 C8 -124.76(19) no
C9 N1 C1 C2 -17.7(3) no
C10 N1 C1 C2 -162.72(17) no
C10 N1 C9 C4 -159.38(17) no
C10 N1 C9 C8 17.9(3) no
S1 N2 C3 C2 -133.17(12) no
S1 N2 C4 C5 -88.51(16) no
S1 N2 C4 C9 91.45(16) no
C3 N2 C4 C5 111.85(17) no
C3 N2 C4 C9 -68.2(2) no
C4 N2 C3 C2 26.8(2) no
N1 C1 C2 C3 -65.1(3) no
C1 C2 C3 N2 58.3(3) no
N2 C4 C5 C6 174.28(14) no
N2 C4 C5 C11 -6.7(3) no
N2 C4 C9 N1 3.0(3) no
N2 C4 C9 C8 -174.43(14) no
C5 C4 C9 N1 -177.05(15) no
C5 C4 C9 C8 5.5(3) no
C9 C4 C5 C6 -5.7(3) no
C9 C4 C5 C11 173.32(15) no
C4 C5 C6 C7 1.5(3) no
C11 C5 C6 C7 -177.50(17) no
C5 C6 C7 C8 2.8(3) no
C6 C7 C8 C9 -2.9(3) no
C7 C8 C9 N1 -178.51(17) no
C7 C8 C9 C4 -1.2(3) no
S1 C12 C13 C14 -177.04(12) no
S1 C12 C17 C16 176.83(12) no
C13 C12 C17 C16 -0.3(3) no
C17 C12 C13 C14 0.1(3) no
C12 C13 C14 C15 -0.3(3) no
C13 C14 C15 C16 0.6(3) no
C13 C14 C15 C18 -178.96(17) no
C14 C15 C16 C17 -0.8(3) no
C18 C15 C16 C17 178.75(18) no
C15 C16 C17 C12 0.7(3) no
